data_7225642
loop_
_publ_author_name
'Yang, Li-Zi'
'Wang, Jun'
'Kirillov, Alexander M.'
'Dou, Wei'
'Xu, Cong'
'Fang, Ran'
'Xu, Cai-Ling'
'Liu, Wei-Sheng'

_publ_section_title
;
 2D lanthanide MOFs driven by a rigid 3,5-bis(3-carboxy-phenyl)pyridine
 building block: solvothermal syntheses, structural features, and
 photoluminescence and sensing properties
;
_journal_issue 34
_journal_name_full CrystEngComm
_journal_page_first 6425
_journal_paper_doi 10.1039/C6CE00885B
_journal_volume 18
_journal_year 2016
_chemical_formula_moiety 'C82 H59 Dy3 N5 O22, C5 H11 N O'
_chemical_formula_sum 'C87 H70 Dy3 N6 O23'
_chemical_formula_weight 2054.99
_chemical_name_systematic
;
 ?
;
_space_group_crystal_system monoclinic
_space_group_IT_number 4
_space_group_name_Hall 'P 2yb'
_space_group_name_H-M_alt 'P 1 21 1'
_symmetry_space_group_name_Hall 'P 2yb'
_symmetry_space_group_name_H-M 'P 1 21 1'
_atom_sites_solution_hydrogens mixed
_atom_sites_solution_primary direct
_audit_creation_date 2016-03-21
_audit_creation_method
;
Olex2 1.2
(compiled 2016.02.19 svn.r3266 for OlexSys, GUI svn.r5155)
;
_audit_update_record
;
2016-03-28 deposited with the CCDC.
2016-06-20 downloaded from the CCDC.
;
_cell_angle_alpha 90
_cell_angle_beta 99.538(3)
_cell_angle_gamma 90
_cell_formula_units_Z 2
_cell_length_a 11.9691(3)
_cell_length_b 24.5557(7)
_cell_length_c 13.3369(4)
_cell_measurement_reflns_used 11358
_cell_measurement_temperature 294.06(10)
_cell_measurement_theta_max 28.6790
_cell_measurement_theta_min 3.5220
_cell_volume 3865.66(19)
_computing_cell_refinement
;
CrysAlisPro, Agilent Technologies,
Version 1.171.37.35 (release 13-08-2014 CrysAlis171 .NET)
(compiled Aug 13 2014,18:06:01)
;
_computing_data_collection
;
CrysAlisPro, Agilent Technologies,
Version 1.171.37.35 (release 13-08-2014 CrysAlis171 .NET)
(compiled Aug 13 2014,18:06:01)
;
_computing_data_reduction
;
CrysAlisPro, Agilent Technologies,
Version 1.171.37.35 (release 13-08-2014 CrysAlis171 .NET)
(compiled Aug 13 2014,18:06:01)
;
_computing_molecular_graphics 'Olex2 (Dolomanov et al., 2009)'
_computing_publication_material 'Olex2 (Dolomanov et al., 2009)'
_computing_structure_refinement 'XL (Sheldrick, 2008)'
_computing_structure_solution 'ShelXS (Sheldrick, 2008)'
_diffrn_ambient_environment air
_diffrn_ambient_temperature 294.06(10)
_diffrn_detector 'CCD plate'
_diffrn_detector_area_resol_mean 16.0733
_diffrn_detector_type Eos
_diffrn_measured_fraction_theta_full 0.997
_diffrn_measured_fraction_theta_max 0.998
_diffrn_measurement_details
;
  1 omega  -33.00   38.00   1.0000   12.0000
omega____ theta____ kappa____ phi______ frames
    -       20.4291  -38.0000   60.0000 71

  2 omega  -51.00   58.00   1.0000   12.0000
omega____ theta____ kappa____ phi______ frames
    -       20.4291    0.0000  120.0000 109

  3 omega   40.00   79.00   1.0000   12.0000
omega____ theta____ kappa____ phi______ frames
    -       20.4291  178.0000   30.0000 39

  4 omega  -10.00   20.00   1.0000   12.0000
omega____ theta____ kappa____ phi______ frames
    -      -17.1479  -99.0000 -150.0000 30
;
_diffrn_measurement_device 'four-circle diffractometer'
_diffrn_measurement_device_type 'SuperNova, Dual, Cu at zero, Eos'
_diffrn_measurement_method '\w scans'
_diffrn_orient_matrix_UB_11 0.0529039000
_diffrn_orient_matrix_UB_12 0.0093352000
_diffrn_orient_matrix_UB_13 0.0263173000
_diffrn_orient_matrix_UB_21 -0.0284633000
_diffrn_orient_matrix_UB_22 0.0165405000
_diffrn_orient_matrix_UB_23 0.0313595000
_diffrn_orient_matrix_UB_31 0.0009568000
_diffrn_orient_matrix_UB_32 -0.0217588000
_diffrn_orient_matrix_UB_33 0.0351139000
_diffrn_radiation_monochromator mirror
_diffrn_radiation_probe x-ray
_diffrn_radiation_type MoK\a
_diffrn_radiation_wavelength 0.710
_diffrn_reflns_av_R_equivalents 0.0264
_diffrn_reflns_av_unetI/netI 0.0535
_diffrn_reflns_Laue_measured_fraction_full 0.997
_diffrn_reflns_Laue_measured_fraction_max 0.998
_diffrn_reflns_limit_h_max 14
_diffrn_reflns_limit_h_min -14
_diffrn_reflns_limit_k_max 30
_diffrn_reflns_limit_k_min -29
_diffrn_reflns_limit_l_max 16
_diffrn_reflns_limit_l_min -16
_diffrn_reflns_number 17555
_diffrn_reflns_point_group_measured_fraction_full 0.877
_diffrn_reflns_point_group_measured_fraction_max 0.866
_diffrn_reflns_theta_full 25.214
_diffrn_reflns_theta_max 25.993
_diffrn_reflns_theta_min 3.283
_diffrn_source 'SuperNova (Mo) X-ray Source'
_exptl_absorpt_coefficient_mu 2.955
_exptl_absorpt_correction_T_max 1.00000
_exptl_absorpt_correction_T_min 0.98231
_exptl_absorpt_correction_type multi-scan
_exptl_absorpt_process_details
;
CrysAlisPro, Agilent Technologies,
Version 1.171.37.35 (release 13-08-2014 CrysAlis171 .NET)
(compiled Aug 13 2014,18:06:01)
Empirical absorption correction using spherical harmonics,
 implemented in SCALE3 ABSPACK scaling algorithm.
;
_exptl_crystal_colour 'clear light colourless'
_exptl_crystal_colour_lustre clear
_exptl_crystal_colour_modifier light
_exptl_crystal_colour_primary colourless
_exptl_crystal_density_diffrn 1.765
_exptl_crystal_description block
_exptl_crystal_F_000 2032
_exptl_crystal_size_max 0.24
_exptl_crystal_size_mid 0.21
_exptl_crystal_size_min 0.16
_refine_diff_density_max 0.947
_refine_diff_density_min -0.599
_refine_diff_density_rms 0.112
_refine_ls_abs_structure_details
;
 Flack x determined using 5023 quotients [(I+)-(I-)]/[(I+)+(I-)]
 (Parsons and Flack (2004), Acta Cryst. A60, s61).
;
_refine_ls_abs_structure_Flack 0.119(6)
_refine_ls_extinction_method none
_refine_ls_goodness_of_fit_ref 1.031
_refine_ls_hydrogen_treatment constr
_refine_ls_matrix_type full
_refine_ls_number_parameters 1078
_refine_ls_number_reflns 13208
_refine_ls_number_restraints 79
_refine_ls_restrained_S_all 1.032
_refine_ls_R_factor_all 0.0330
_refine_ls_R_factor_gt 0.0310
_refine_ls_shift/su_max 0.002
_refine_ls_shift/su_mean 0.000
_refine_ls_structure_factor_coef Fsqd
_refine_ls_weighting_details
;
 w=1/[\s^2^(Fo^2^)+(0.0259P)^2^+1.4239P]
 where P=(Fo^2^+2Fc^2^)/3
;
_refine_ls_weighting_scheme calc
_refine_ls_wR_factor_gt 0.0664
_refine_ls_wR_factor_ref 0.0678
_reflns_Friedel_coverage 0.694
_reflns_Friedel_fraction_full 0.751
_reflns_Friedel_fraction_max 0.728
_reflns_number_gt 12679
_reflns_number_total 13208
_reflns_threshold_expression 'I > 2\s(I)'
_cod_data_source_file c6ce00885b2.cif
_cod_data_source_block yanglz_1202_1
_cod_depositor_comments 'Adding full bibliography for 7225639--7225643.cif.'
_cod_original_cell_volume 3865.66(18)
_cod_database_code 7225642
_shelxl_version_number 2013-2
_shelx_space_group_comment
;
The symmetry employed for this shelxl refinement is uniquely defined
by the following loop, which should always be used as a source of
symmetry information in preference to the above space-group names.
They are only intended as comments.
;
_reflns_odcompleteness_completeness 99.74
_reflns_odcompleteness_iscentric 1
_reflns_odcompleteness_theta 26.32
_olex2_refinement_description
;
1. Fixed Uiso
 At 1.5 times of:
  All C(H) groups, All C(H,H) groups, All C(H,H,H) groups, All O(H,H) groups
2. Uiso/Uaniso restraints and constraints
Uanis(N3) \\sim Ueq: with sigma of 0.01 and sigma for terminal atoms of 0.02
Uanis(C81) \\sim Ueq, Uanis(C82) \\sim Ueq, Uanis(C80) \\sim Ueq, Uanis(C79)
\\sim Ueq, Uanis(C1) \\sim Ueq: with sigma of 0.01 and sigma for terminal atoms
of 0.02
Uanis(O23) \\sim Ueq, Uanis(N6) \\sim Ueq, Uanis(C85) \\sim Ueq, Uanis(C83)
\\sim Ueq, Uanis(C86) \\sim Ueq, Uanis(C87) \\sim Ueq, Uanis(C84) \\sim Ueq:
with sigma of 0.008 and sigma for terminal atoms of 0.016
3.a Rotating group:
 O20(H20A,H20B), O21(H21A,H21B)
3.b Secondary CH2 refined with riding coordinates:
 C81(H81A,H81B), C79(H79A,H79B), C86(H86A,H86B), C84(H84A,H84B)
3.c Aromatic/amide H refined with riding coordinates:
 C69(H69), C66(H66), C22(H22), C26(H26), C42(H42), C45(H45), C43(H43),
 C50(H50), C68(H68), C47(H47), C23(H23), C9(H9), C5(H5), C16(H16), C78(H78),
 C14(H14), C24(H24), C7(H7), C11(H11), C41(H41), C12(H12), C30(H30), C49(H49),
 C28(H28), C18(H18), C17(H17), C31(H31), C4(H4), C3(H3), C52(H52), C54(H54),
 C55(H55), C56(H56), C71(H71), C74(H74), C73(H73), C75(H75), C64(H64), C61(H61),
  C60(H60), C62(H62), C37(H37), C33(H33), C35(H35), C34(H34), C83(H83)
3.d Idealised Me refined as rotating group:
 C80(H80A,H80B,H80C), C82(H82A,H82B,H82C), C85(H85A,H85B,H85C), C87(H87A,H87B,
 H87C)
;
_olex2_submission_special_instructions 'No special instructions were received'

loop_
_space_group_symop_operation_xyz
'x, y, z'
'-x, y+1/2, -z'

loop_
_atom_site_label
_atom_site_type_symbol
_atom_site_fract_x
_atom_site_fract_y
_atom_site_fract_z
_atom_site_U_iso_or_equiv
_atom_site_adp_type
_atom_site_occupancy
_atom_site_site_symmetry_order
_atom_site_calc_flag
_atom_site_refinement_flags_posn
_atom_site_refinement_flags_adp
Dy2 Dy 0.64075(3) 0.51085(2) 1.09828(2) 0.01153(9) Uani 1 1 d . .
Dy3 Dy 0.54414(3) 0.50325(2) 0.78484(2) 0.00967(8) Uani 1 1 d . .
Dy1 Dy 0.59870(3) 0.45846(2) 1.38737(3) 0.01222(9) Uani 1 1 d . .
O9 O 0.4600(4) 0.4664(2) 1.0673(3) 0.0156(12) Uani 1 1 d . .
O1 O 0.5877(5) 0.5432(2) 1.4687(4) 0.0182(13) Uani 1 1 d . .
O5 O 0.6787(5) 0.4345(2) 1.0163(4) 0.0215(14) Uani 1 1 d . .
O17 O 0.6125(5) 0.4323(2) 1.2143(4) 0.0149(12) Uani 1 1 d . .
O10 O 0.4481(4) 0.4656(2) 0.8988(4) 0.0156(12) Uani 1 1 d . .
O19 O 0.4265(5) 0.5053(3) 1.3068(4) 0.0274(14) Uani 1 1 d . .
C21 C 0.7667(7) 0.3613(3) 0.9505(6) 0.0138(17) Uani 1 1 d . .
O6 O 0.6604(5) 0.4284(2) 0.8467(4) 0.0190(13) Uani 1 1 d . .
C69 C 0.2643(7) 0.5395(3) 0.7831(6) 0.0162(18) Uani 1 1 d . .
H69 H 0.2981 0.5449 0.8504 0.024 Uiso 1 1 calc R .
C65 C 0.1483(7) 0.5441(3) 0.7609(6) 0.0146(17) Uani 1 1 d . .
O4 O 0.5039(5) 0.5869(2) 0.8476(4) 0.0156(12) Uani 1 1 d . .
C20 C 0.6973(7) 0.4123(3) 0.9353(6) 0.0144(18) Uani 1 1 d . .
C66 C 0.1012(7) 0.5373(3) 0.6580(6) 0.0153(18) Uani 1 1 d . .
H66 H 0.0232 0.5400 0.6379 0.023 Uiso 1 1 calc R .
O3 O 0.5127(5) 0.5702(2) 1.0128(4) 0.0170(13) Uani 1 1 d . .
C22 C 0.8262(8) 0.3486(4) 1.0467(6) 0.022(2) Uani 1 1 d . .
H22 H 0.8297 0.3736 1.0995 0.032 Uiso 1 1 calc R .
C26 C 0.7615(7) 0.3241(3) 0.8719(6) 0.0155(18) Uani 1 1 d . .
H26 H 0.7238 0.3331 0.8073 0.023 Uiso 1 1 calc R .
C42 C 0.1364(8) 0.3955(4) 1.0373(7) 0.035(3) Uani 1 1 d . .
H42 H 0.1029 0.3870 1.0934 0.052 Uiso 1 1 calc R .
C46 C 0.0644(7) 0.3906(3) 0.7505(6) 0.0194(19) Uani 1 1 d . .
O18 O 0.5635(5) 0.5394(3) 1.2380(4) 0.0253(15) Uani 1 1 d . .
C39 C 0.4100(6) 0.4551(3) 0.9798(6) 0.0145(16) Uani 1 1 d . .
C45 C 0.2372(7) 0.4177(3) 0.8709(6) 0.0137(17) Uani 1 1 d . .
H45 H 0.2728 0.4239 0.8150 0.021 Uiso 1 1 calc R .
C40 C 0.2951(7) 0.4287(3) 0.9680(6) 0.0161(18) Uani 1 1 d . .
N4 N 0.3324(6) 0.5279(3) 0.7161(5) 0.0175(16) Uani 1 1 d . .
C43 C 0.0779(8) 0.3857(4) 0.9408(6) 0.030(2) Uani 1 1 d . .
H43 H 0.0052 0.3712 0.9326 0.045 Uiso 1 1 calc R .
C44 C 0.1268(7) 0.3975(3) 0.8557(6) 0.0169(18) Uani 1 1 d . .
C50 C -0.0520(7) 0.4010(3) 0.7269(6) 0.0185(18) Uani 1 1 d . .
H50 H -0.0913 0.4099 0.7793 0.028 Uiso 1 1 calc R .
C68 C 0.2846(7) 0.5218(3) 0.6194(6) 0.0153(18) Uani 1 1 d . .
H68 H 0.3314 0.5139 0.5722 0.023 Uiso 1 1 calc R .
C19 C 0.4987(7) 0.6016(3) 0.9375(6) 0.0153(18) Uani 1 1 d . .
O2 O 0.5512(5) 0.5377(2) 1.6256(4) 0.0149(13) Uani 1 1 d . .
C13 C 0.4828(7) 0.7339(3) 1.0745(6) 0.0170(18) Uani 1 1 d . .
N3 N -0.1086(6) 0.3988(3) 0.6319(5) 0.0203(16) Uani 1 1 d . U
C47 C 0.1217(7) 0.3770(3) 0.6702(6) 0.0172(18) Uani 1 1 d . .
H47 H 0.1987 0.3691 0.6831 0.026 Uiso 1 1 calc R .
C67 C 0.1703(6) 0.5266(3) 0.5850(6) 0.0120(16) Uani 1 1 d . .
O20 O 0.6894(5) 0.4486(2) 1.5601(4) 0.0219(14) Uani 1 1 d . .
H20A H 0.6703 0.4150 1.5953 0.033 Uiso 1 1 d GR .
H20B H 0.6731 0.4778 1.6074 0.033 Uiso 1 1 d GR .
C8 C 0.5382(7) 0.7432(3) 1.3611(6) 0.0187(19) Uani 1 1 d . .
C23 C 0.8798(8) 0.2989(4) 1.0635(7) 0.028(2) Uani 1 1 d . .
H23 H 0.9220 0.2910 1.1268 0.042 Uiso 1 1 calc R .
C77 C 0.4594(8) 0.5377(4) 1.2478(6) 0.022(2) Uani 1 1 d . .
C9 C 0.5081(7) 0.7222(3) 1.2636(6) 0.0162(18) Uani 1 1 d . .
H9 H 0.4834 0.6863 1.2551 0.024 Uiso 1 1 calc R .
C2 C 0.5414(7) 0.6249(3) 1.5446(6) 0.0165(18) Uani 1 1 d . .
C10 C 0.5141(7) 0.7538(3) 1.1789(6) 0.0173(18) Uani 1 1 d . .
C6 C 0.5319(7) 0.7105(3) 1.4549(6) 0.0190(19) Uani 1 1 d . .
C5 C 0.5113(9) 0.7365(4) 1.5427(6) 0.031(2) Uani 1 1 d . .
H5 H 0.5026 0.7742 1.5429 0.046 Uiso 1 1 calc R .
C16 C 0.4226(8) 0.6935(4) 0.8769(7) 0.027(2) Uani 1 1 d . .
H16 H 0.4014 0.6797 0.8116 0.041 Uiso 1 1 calc R .
C27 C 0.7973(7) 0.2320(3) 0.8077(7) 0.021(2) Uani 1 1 d . .
O22 O 0.7315(5) 0.5989(3) 1.1417(5) 0.0286(16) Uani 1 1 d . .
O21 O 0.4702(5) 0.4335(2) 0.6762(4) 0.0164(13) Uani 1 1 d . .
H21A H 0.4866 0.3994 0.7034 0.025 Uiso 1 1 d GR .
H21B H 0.4973 0.4339 0.6155 0.025 Uiso 1 1 d GR .
C78 C 0.7611(9) 0.6152(4) 1.2282(9) 0.040(3) Uani 1 1 d . .
H78 H 0.7266 0.5998 1.2790 0.061 Uiso 1 1 calc R .
C15 C 0.4704(7) 0.6599(3) 0.9554(6) 0.0146(17) Uani 1 1 d . .
C14 C 0.4978(7) 0.6801(3) 1.0526(6) 0.0191(19) Uani 1 1 d . .
H14 H 0.5274 0.6566 1.1050 0.029 Uiso 1 1 calc R .
C24 C 0.8708(8) 0.2612(4) 0.9866(6) 0.027(2) Uani 1 1 d . .
H24 H 0.9039 0.2271 0.9996 0.041 Uiso 1 1 calc R .
N1 N 0.5802(8) 0.8292(3) 1.2900(6) 0.031(2) Uani 1 1 d . .
C7 C 0.5474(7) 0.6540(3) 1.4570(6) 0.0188(19) Uani 1 1 d . .
H7 H 0.5618 0.6359 1.3992 0.028 Uiso 1 1 calc R .
C48 C 0.0631(7) 0.3753(3) 0.5716(6) 0.0152(17) Uani 1 1 d . .
C11 C 0.5520(8) 0.8080(4) 1.1963(7) 0.023(2) Uani 1 1 d . .
H11 H 0.5577 0.8300 1.1405 0.035 Uiso 1 1 calc R .
N2 N 0.7476(8) 0.1393(3) 0.7576(6) 0.034(2) Uani 1 1 d . .
C41 C 0.2440(8) 0.4178(4) 1.0521(6) 0.027(2) Uani 1 1 d . .
H41 H 0.2817 0.4253 1.1173 0.040 Uiso 1 1 calc R .
C12 C 0.5745(8) 0.7969(3) 1.3685(7) 0.025(2) Uani 1 1 d . .
H12 H 0.5963 0.8112 1.4333 0.037 Uiso 1 1 calc R .
C30 C 0.7532(9) 0.1539(4) 0.6625(8) 0.031(2) Uani 1 1 d . .
H30 H 0.7375 0.1275 0.6123 0.046 Uiso 1 1 calc R .
C49 C -0.0529(7) 0.3872(3) 0.5559(6) 0.0186(19) Uani 1 1 d . .
H49 H -0.0926 0.3871 0.4898 0.028 Uiso 1 1 calc R .
C28 C 0.8029(7) 0.2447(3) 0.7088(6) 0.0187(19) Uani 1 1 d . .
H28 H 0.8217 0.2800 0.6922 0.028 Uiso 1 1 calc R .
C18 C 0.4362(8) 0.7686(4) 0.9940(7) 0.025(2) Uani 1 1 d . .
H18 H 0.4254 0.8053 1.0068 0.037 Uiso 1 1 calc R .
C17 C 0.4064(9) 0.7487(4) 0.8967(7) 0.033(3) Uani 1 1 d . .
H17 H 0.3756 0.7719 0.8442 0.050 Uiso 1 1 calc R .
C29 C 0.7806(8) 0.2055(4) 0.6326(7) 0.025(2) Uani 1 1 d . .
C25 C 0.8128(7) 0.2729(4) 0.8890(6) 0.0210(19) Uani 1 1 d . .
C31 C 0.7713(8) 0.1774(4) 0.8280(8) 0.029(2) Uani 1 1 d . .
H31 H 0.7707 0.1676 0.8953 0.044 Uiso 1 1 calc R .
C4 C 0.5038(12) 0.7072(4) 1.6293(8) 0.047(3) Uani 1 1 d . .
H4 H 0.4892 0.7252 1.6871 0.071 Uiso 1 1 calc R .
C3 C 0.5179(11) 0.6513(4) 1.6313(7) 0.042(3) Uani 1 1 d . .
H3 H 0.5117 0.6316 1.6897 0.064 Uiso 1 1 calc R .
N5 N 0.8405(10) 0.6539(5) 1.2560(9) 0.073(4) Uani 1 1 d . .
C81 C 0.8921(13) 0.6804(6) 1.1765(14) 0.081(5) Uani 1 1 d . U
H81A H 0.9690 0.6907 1.2052 0.121 Uiso 1 1 calc R .
H81B H 0.8964 0.6541 1.1230 0.121 Uiso 1 1 calc R .
C80 C 0.8777(17) 0.7139(7) 1.4038(14) 0.112(7) Uani 1 1 d . U
H80A H 0.8959 0.7141 1.4766 0.167 Uiso 1 1 calc GR .
H80B H 0.8020 0.7273 1.3831 0.167 Uiso 1 1 calc GR .
H80C H 0.9300 0.7367 1.3760 0.167 Uiso 1 1 calc GR .
C79 C 0.8851(17) 0.6603(8) 1.3680(14) 0.108(6) Uani 1 1 d . U
H79A H 0.8429 0.6364 1.4058 0.163 Uiso 1 1 calc R .
H79B H 0.9638 0.6489 1.3812 0.163 Uiso 1 1 calc R .
C82 C 0.8335(18) 0.7279(9) 1.1319(17) 0.129(8) Uani 1 1 d . U
H82A H 0.8119 0.7503 1.1846 0.194 Uiso 1 1 calc GR .
H82B H 0.7669 0.7169 1.0859 0.194 Uiso 1 1 calc GR .
H82C H 0.8824 0.7482 1.0955 0.194 Uiso 1 1 calc GR .
O11 O 0.4476(5) 0.4292(2) 0.4734(4) 0.0164(12) Uani 1 1 d . .
O12 O 0.4503(5) 0.3912(3) 0.3249(5) 0.0251(15) Uani 1 1 d . .
C57 C 0.4016(7) 0.3995(3) 0.3994(6) 0.0173(18) Uani 1 1 d . .
C52 C 0.2305(7) 0.3855(3) 0.4818(6) 0.0137(17) Uani 1 1 d . .
H52 H 0.2661 0.4063 0.5361 0.021 Uiso 1 1 calc R .
C53 C 0.2847(7) 0.3761(3) 0.4008(6) 0.0163(18) Uani 1 1 d . .
C51 C 0.1221(7) 0.3643(4) 0.4838(6) 0.0181(18) Uani 1 1 d . .
C54 C 0.2334(8) 0.3451(4) 0.3190(7) 0.029(2) Uani 1 1 d . .
H54 H 0.2712 0.3383 0.2647 0.044 Uiso 1 1 calc R .
C55 C 0.1266(9) 0.3245(5) 0.3185(8) 0.041(3) Uani 1 1 d . .
H55 H 0.0916 0.3038 0.2639 0.062 Uiso 1 1 calc R .
C56 C 0.0705(8) 0.3349(4) 0.4011(7) 0.032(2) Uani 1 1 d . .
H56 H -0.0026 0.3218 0.3998 0.048 Uiso 1 1 calc R .
O16 O -0.1938(4) 0.4945(2) 0.2086(4) 0.0209(14) Uani 1 1 d . .
O15 O -0.2227(5) 0.4877(2) 0.3689(4) 0.0207(14) Uani 1 1 d . .
C71 C 0.0068(6) 0.5094(3) 0.4406(5) 0.0138(15) Uani 1 1 d . .
H71 H -0.0429 0.5098 0.4873 0.021 Uiso 1 1 calc R .
O13 O -0.2849(5) 0.5350(2) 0.9503(5) 0.0230(14) Uani 1 1 d . .
O14 O -0.2707(5) 0.5336(2) 0.7868(4) 0.0225(14) Uani 1 1 d . .
C74 C 0.1536(6) 0.5072(4) 0.3005(5) 0.0195(17) Uani 1 1 d . .
H74 H 0.2029 0.5066 0.2535 0.029 Uiso 1 1 calc R .
C72 C -0.0351(6) 0.5007(3) 0.3387(5) 0.0132(16) Uani 1 1 d . .
C70 C 0.1220(6) 0.5176(3) 0.4744(5) 0.0119(16) Uani 1 1 d . .
C73 C 0.0396(7) 0.4987(4) 0.2695(6) 0.0192(18) Uani 1 1 d . .
H73 H 0.0122 0.4914 0.2014 0.029 Uiso 1 1 calc R .
C75 C 0.1946(7) 0.5167(3) 0.4025(6) 0.0182(18) Uani 1 1 d . .
H75 H 0.2717 0.5225 0.4234 0.027 Uiso 1 1 calc R .
C76 C -0.1597(7) 0.4929(3) 0.3027(6) 0.0180(19) Uani 1 1 d . .
C63 C 0.0797(7) 0.5513(4) 0.8428(6) 0.0194(19) Uani 1 1 d . .
C64 C -0.0367(7) 0.5421(3) 0.8259(6) 0.0175(18) Uani 1 1 d . .
H64 H -0.0721 0.5328 0.7607 0.026 Uiso 1 1 calc R .
C58 C -0.2255(7) 0.5382(3) 0.8796(6) 0.0177(19) Uani 1 1 d . .
C59 C -0.1031(7) 0.5463(3) 0.9033(6) 0.0185(18) Uani 1 1 d . .
C61 C 0.0655(8) 0.5681(4) 1.0201(7) 0.030(2) Uani 1 1 d . .
H61 H 0.1005 0.5766 1.0858 0.045 Uiso 1 1 calc R .
C60 C -0.0501(7) 0.5585(4) 1.0010(7) 0.027(2) Uani 1 1 d . .
H60 H -0.0920 0.5602 1.0537 0.040 Uiso 1 1 calc R .
C62 C 0.1292(7) 0.5653(4) 0.9432(7) 0.029(2) Uani 1 1 d . .
H62 H 0.2064 0.5728 0.9576 0.044 Uiso 1 1 calc R .
O7 O 0.6910(5) 0.3736(2) 0.4061(4) 0.0206(13) Uani 1 1 d . .
O8 O 0.7360(6) 0.3497(3) 0.2555(4) 0.0294(16) Uani 1 1 d . .
C38 C 0.7279(7) 0.3402(4) 0.3491(7) 0.021(2) Uani 1 1 d . .
C36 C 0.7639(7) 0.2851(3) 0.3872(6) 0.0192(19) Uani 1 1 d . .
C37 C 0.7579(7) 0.2708(3) 0.4871(6) 0.022(2) Uani 1 1 d . .
H37 H 0.7334 0.2967 0.5296 0.032 Uiso 1 1 calc R .
C32 C 0.7876(8) 0.2187(4) 0.5258(7) 0.024(2) Uani 1 1 d . .
C33 C 0.8228(10) 0.1808(4) 0.4604(7) 0.037(3) Uani 1 1 d . .
H33 H 0.8425 0.1460 0.4842 0.055 Uiso 1 1 calc R .
C35 C 0.8023(8) 0.2455(4) 0.3241(7) 0.027(2) Uani 1 1 d . .
H35 H 0.8094 0.2546 0.2577 0.040 Uiso 1 1 calc R .
C34 C 0.8292(10) 0.1941(4) 0.3586(8) 0.034(3) Uani 1 1 d . .
H34 H 0.8516 0.1680 0.3155 0.051 Uiso 1 1 calc R .
C1 C 0.5608(6) 0.5644(3) 1.5460(6) 0.0141(17) Uani 1 1 d . U
O23 O 1.0297(15) 0.6830(7) 0.8079(12) 0.148(6) Uani 1 1 d . U
N6 N 0.8383(18) 0.6814(7) 0.7970(15) 0.127(6) Uani 1 1 d . U
C85 C 0.7014(18) 0.7395(8) 0.8657(17) 0.134(8) Uani 1 1 d . U
H85A H 0.6892 0.7552 0.7988 0.201 Uiso 1 1 calc GR .
H85B H 0.7585 0.7600 0.9090 0.201 Uiso 1 1 calc GR .
H85C H 0.6321 0.7405 0.8929 0.201 Uiso 1 1 calc GR .
C83 C 0.943(3) 0.6781(10) 0.856(2) 0.151(10) Uani 1 1 d . U
H83 H 0.9519 0.6729 0.9260 0.227 Uiso 1 1 calc R .
C86 C 0.817(2) 0.6893(9) 0.6867(16) 0.125(7) Uani 1 1 d . U
H86A H 0.8719 0.7144 0.6669 0.187 Uiso 1 1 calc R .
H86B H 0.7418 0.7043 0.6654 0.187 Uiso 1 1 calc R .
C87 C 0.827(2) 0.6291(10) 0.6324(18) 0.152(9) Uani 1 1 d . U
H87A H 0.8197 0.6336 0.5601 0.228 Uiso 1 1 calc GR .
H87B H 0.7686 0.6055 0.6478 0.228 Uiso 1 1 calc GR .
H87C H 0.9000 0.6133 0.6579 0.228 Uiso 1 1 calc GR .
C84 C 0.741(2) 0.6792(9) 0.8597(19) 0.137(8) Uani 1 1 d . U
H84A H 0.7681 0.6648 0.9272 0.206 Uiso 1 1 calc R .
H84B H 0.6799 0.6565 0.8265 0.206 Uiso 1 1 calc R .

loop_
_atom_site_aniso_label
_atom_site_aniso_U_11
_atom_site_aniso_U_22
_atom_site_aniso_U_33
_atom_site_aniso_U_23
_atom_site_aniso_U_13
_atom_site_aniso_U_12
Dy2 0.00874(16) 0.0181(2) 0.00781(16) -0.00117(17) 0.00148(12) -0.00140(16)
Dy3 0.00788(16) 0.01378(19) 0.00752(16) -0.00056(16) 0.00176(12) -0.00029(16)
Dy1 0.01001(17) 0.0161(2) 0.01113(17) -0.00048(16) 0.00337(13) 0.00021(16)
O9 0.017(3) 0.022(3) 0.006(3) 0.001(3) -0.002(2) -0.006(3)
O1 0.031(4) 0.014(3) 0.011(3) 0.003(2) 0.008(3) 0.001(3)
O5 0.026(3) 0.023(3) 0.015(3) -0.003(3) 0.005(3) 0.006(3)
O17 0.015(3) 0.019(3) 0.010(3) 0.001(2) 0.001(2) -0.003(2)
O10 0.012(3) 0.022(3) 0.013(3) 0.002(3) 0.004(2) -0.004(3)
O19 0.020(3) 0.036(4) 0.028(3) 0.015(4) 0.009(2) 0.003(3)
C21 0.010(4) 0.020(4) 0.011(4) 0.004(3) 0.000(3) -0.003(3)
O6 0.018(3) 0.021(3) 0.018(3) 0.001(3) 0.004(3) 0.009(3)
C69 0.009(4) 0.028(5) 0.011(4) -0.001(4) 0.002(3) 0.005(3)
C65 0.013(4) 0.014(4) 0.018(4) -0.001(3) 0.003(3) 0.002(3)
O4 0.017(3) 0.017(3) 0.012(3) -0.008(2) 0.000(2) 0.001(2)
C20 0.015(4) 0.017(4) 0.012(4) -0.002(4) 0.003(3) -0.005(3)
C66 0.011(4) 0.018(4) 0.017(4) -0.001(4) 0.000(3) -0.005(3)
O3 0.019(3) 0.017(3) 0.015(3) 0.001(3) 0.004(2) 0.001(2)
C22 0.028(5) 0.026(5) 0.011(4) -0.001(4) 0.007(4) 0.001(4)
C26 0.011(4) 0.018(4) 0.020(4) 0.005(4) 0.008(3) 0.003(3)
C42 0.026(5) 0.059(7) 0.020(5) 0.005(5) 0.009(4) -0.015(5)
C46 0.013(4) 0.022(5) 0.023(5) 0.005(4) 0.003(4) -0.008(4)
O18 0.013(3) 0.044(4) 0.019(3) -0.014(3) 0.004(3) -0.007(3)
C39 0.009(4) 0.017(4) 0.020(4) 0.008(4) 0.007(3) 0.004(4)
C45 0.014(4) 0.016(4) 0.012(4) 0.000(3) 0.005(3) -0.002(3)
C40 0.013(4) 0.021(5) 0.013(4) 0.005(3) 0.000(3) -0.002(3)
N4 0.006(3) 0.029(4) 0.016(3) 0.001(3) 0.000(3) 0.002(3)
C43 0.017(5) 0.054(7) 0.018(5) 0.003(5) 0.002(4) -0.016(4)
C44 0.012(4) 0.020(4) 0.019(4) 0.001(4) 0.004(3) -0.004(3)
C50 0.017(4) 0.024(5) 0.014(4) 0.001(4) 0.000(3) -0.002(4)
C68 0.013(4) 0.023(5) 0.011(4) -0.004(3) 0.004(3) -0.002(3)
C19 0.010(4) 0.021(5) 0.015(4) -0.003(4) 0.004(3) 0.001(3)
O2 0.019(3) 0.019(3) 0.007(3) 0.005(2) 0.003(2) -0.002(2)
C13 0.025(5) 0.019(4) 0.007(4) 0.000(3) 0.001(3) 0.002(4)
N3 0.013(4) 0.030(4) 0.017(4) -0.001(3) -0.001(3) 0.000(3)
C47 0.014(4) 0.017(4) 0.021(5) -0.003(4) 0.004(4) -0.001(3)
C67 0.008(4) 0.013(4) 0.014(4) 0.001(3) 0.000(3) 0.001(3)
O20 0.020(3) 0.031(4) 0.014(3) -0.004(3) 0.001(2) 0.006(3)
C8 0.024(5) 0.016(5) 0.016(4) 0.001(4) 0.003(4) 0.003(4)
C23 0.024(5) 0.041(6) 0.018(5) 0.007(4) 0.000(4) 0.011(4)
C77 0.025(5) 0.026(5) 0.015(4) -0.003(4) 0.008(4) 0.000(4)
C9 0.024(5) 0.012(4) 0.013(4) 0.002(3) 0.005(3) -0.002(4)
C2 0.024(5) 0.015(4) 0.010(4) 0.001(3) 0.004(3) 0.004(4)
C10 0.020(5) 0.018(5) 0.014(4) -0.003(4) 0.003(3) 0.006(4)
C6 0.024(5) 0.017(5) 0.017(4) 0.002(4) 0.008(4) -0.003(4)
C5 0.070(8) 0.010(4) 0.014(5) -0.002(4) 0.012(5) 0.001(5)
C16 0.032(5) 0.034(6) 0.015(5) -0.009(4) 0.000(4) 0.012(4)
C27 0.020(5) 0.014(4) 0.027(5) -0.001(4) 0.000(4) 0.005(4)
O22 0.019(3) 0.029(4) 0.034(4) -0.011(3) -0.002(3) -0.008(3)
O21 0.030(3) 0.012(3) 0.008(3) 0.002(2) 0.003(2) -0.003(2)
C78 0.030(6) 0.040(7) 0.054(7) -0.019(6) 0.012(5) -0.010(5)
C15 0.020(4) 0.012(4) 0.011(4) 0.003(3) 0.002(3) 0.004(3)
C14 0.025(5) 0.014(4) 0.018(4) 0.004(4) 0.001(4) 0.001(4)
C24 0.032(5) 0.031(5) 0.018(5) 0.007(4) 0.001(4) 0.008(4)
N1 0.051(6) 0.021(4) 0.022(4) -0.002(4) 0.009(4) -0.002(4)
C7 0.023(5) 0.020(5) 0.015(4) -0.002(4) 0.006(4) -0.002(4)
C48 0.014(4) 0.017(4) 0.014(4) -0.001(3) 0.000(3) -0.005(3)
C11 0.033(5) 0.020(5) 0.018(5) 0.002(4) 0.007(4) -0.005(4)
N2 0.046(6) 0.023(4) 0.036(5) 0.000(4) 0.009(4) -0.004(4)
C41 0.023(5) 0.046(6) 0.010(4) 0.001(4) -0.002(4) -0.010(4)
C12 0.041(6) 0.017(5) 0.017(5) -0.001(4) 0.006(4) 0.001(4)
C30 0.042(6) 0.017(5) 0.033(6) -0.004(4) 0.005(5) -0.001(4)
C49 0.017(4) 0.024(5) 0.014(4) -0.002(4) 0.000(3) -0.002(4)
C28 0.021(5) 0.014(4) 0.020(5) 0.003(4) 0.001(4) 0.002(4)
C18 0.038(6) 0.020(5) 0.018(5) 0.000(4) 0.006(4) 0.010(4)
C17 0.051(7) 0.028(6) 0.019(5) -0.007(4) 0.000(5) 0.022(5)
C29 0.030(5) 0.024(5) 0.020(5) 0.003(4) 0.000(4) 0.006(4)
C25 0.017(4) 0.029(5) 0.020(5) -0.001(4) 0.012(4) 0.002(4)
C31 0.034(6) 0.024(5) 0.030(5) 0.011(4) 0.007(4) 0.006(4)
C4 0.096(10) 0.030(6) 0.020(5) 0.001(5) 0.024(6) 0.015(6)
C3 0.089(10) 0.025(6) 0.018(5) 0.002(4) 0.022(6) 0.001(6)
N5 0.054(7) 0.090(9) 0.077(8) -0.053(7) 0.015(6) -0.034(7)
C81 0.058(8) 0.075(9) 0.116(10) -0.030(8) 0.031(8) -0.024(7)
C80 0.130(16) 0.079(11) 0.123(14) -0.034(11) 0.012(12) -0.008(11)
C79 0.117(11) 0.102(11) 0.100(10) -0.029(9) -0.001(9) -0.009(9)
C82 0.110(15) 0.130(16) 0.154(17) -0.003(14) 0.041(13) -0.038(13)
O11 0.016(3) 0.025(3) 0.007(3) -0.002(2) -0.001(2) -0.009(2)
O12 0.020(3) 0.036(4) 0.022(3) -0.012(3) 0.010(3) -0.007(3)
C57 0.015(4) 0.014(4) 0.022(5) 0.007(4) 0.001(4) 0.002(3)
C52 0.010(4) 0.016(4) 0.013(4) -0.001(3) -0.006(3) 0.001(3)
C53 0.015(4) 0.020(4) 0.014(4) 0.003(4) 0.000(3) -0.002(3)
C51 0.015(4) 0.026(5) 0.013(4) 0.001(4) 0.001(3) 0.000(4)
C54 0.020(5) 0.046(6) 0.021(5) -0.006(5) 0.000(4) -0.010(4)
C55 0.035(6) 0.061(7) 0.029(6) -0.023(5) 0.009(5) -0.023(5)
C56 0.023(5) 0.052(7) 0.023(5) -0.014(5) 0.008(4) -0.018(5)
O16 0.011(3) 0.039(4) 0.011(3) 0.002(3) 0.000(2) -0.001(3)
O15 0.013(3) 0.037(4) 0.012(3) 0.001(2) 0.004(2) -0.003(2)
C71 0.010(3) 0.016(4) 0.016(4) 0.006(4) 0.005(3) 0.004(4)
O13 0.015(3) 0.030(3) 0.026(3) 0.002(3) 0.008(3) 0.002(3)
O14 0.011(3) 0.037(4) 0.020(3) 0.004(3) 0.004(2) -0.004(3)
C74 0.015(4) 0.032(5) 0.012(4) 0.000(4) 0.006(3) 0.003(4)
C72 0.013(4) 0.014(4) 0.012(4) 0.002(4) -0.001(3) 0.000(4)
C70 0.009(4) 0.014(4) 0.011(4) 0.001(3) -0.003(3) 0.001(3)
C73 0.020(4) 0.025(5) 0.012(4) 0.002(4) 0.003(3) 0.000(4)
C75 0.010(4) 0.024(5) 0.020(4) 0.002(4) 0.004(3) -0.001(4)
C76 0.010(4) 0.025(5) 0.018(4) 0.003(4) 0.001(3) 0.001(3)
C63 0.010(4) 0.026(5) 0.022(5) -0.005(4) 0.000(3) -0.002(4)
C64 0.013(4) 0.028(5) 0.010(4) -0.005(4) -0.002(3) -0.003(4)
C58 0.019(4) 0.019(5) 0.018(4) 0.001(4) 0.012(4) -0.003(4)
C59 0.015(4) 0.023(5) 0.018(4) 0.002(4) 0.004(3) 0.002(4)
C61 0.021(5) 0.051(7) 0.017(5) -0.016(5) 0.003(4) -0.005(4)
C60 0.017(5) 0.047(6) 0.018(5) -0.002(4) 0.008(4) 0.001(4)
C62 0.010(4) 0.055(7) 0.024(5) -0.014(5) 0.004(4) -0.006(4)
O7 0.027(3) 0.018(3) 0.017(3) 0.000(3) 0.005(3) 0.008(3)
O8 0.047(4) 0.028(4) 0.016(3) 0.003(3) 0.011(3) 0.011(3)
C38 0.008(4) 0.027(5) 0.026(5) -0.003(4) -0.005(4) -0.003(4)
C36 0.017(4) 0.017(4) 0.022(5) -0.003(4) -0.003(4) -0.002(3)
C37 0.023(5) 0.021(5) 0.019(5) -0.009(4) -0.001(4) 0.004(4)
C32 0.032(5) 0.017(5) 0.021(5) 0.000(4) 0.002(4) 0.003(4)
C33 0.062(8) 0.019(5) 0.026(5) 0.000(4) 0.000(5) 0.010(5)
C35 0.034(6) 0.027(5) 0.019(5) -0.008(4) 0.003(4) -0.001(4)
C34 0.058(7) 0.015(5) 0.029(5) -0.008(4) 0.006(5) 0.006(5)
C1 0.006(4) 0.014(4) 0.020(4) -0.001(4) -0.003(3) -0.005(3)
O23 0.140(13) 0.172(13) 0.135(11) -0.016(9) 0.039(10) -0.023(10)
N6 0.119(10) 0.138(10) 0.126(10) 0.010(8) 0.023(8) -0.001(8)
C85 0.139(16) 0.107(13) 0.161(16) 0.005(13) 0.039(14) 0.026(13)
C83 0.138(13) 0.153(13) 0.162(13) -0.004(10) 0.021(10) -0.017(10)
C86 0.134(12) 0.129(11) 0.113(11) 0.004(9) 0.020(9) 0.005(9)
C87 0.152(17) 0.166(17) 0.150(16) 0.009(14) 0.063(14) 0.020(14)
C84 0.131(12) 0.142(12) 0.146(12) 0.003(9) 0.044(9) -0.006(9)

loop_
_atom_type_symbol
_atom_type_description
_atom_type_scat_dispersion_real
_atom_type_scat_dispersion_imag
_atom_type_scat_source
C C 0.0033 0.0016 'International Tables Vol C Tables 4.2.6.8 and 6.1.1.4'
H H 0.0000 0.0000 'International Tables Vol C Tables 4.2.6.8 and 6.1.1.4'
Dy Dy -0.1892 4.4098 'International Tables Vol C Tables 4.2.6.8 and 6.1.1.4'
N N 0.0061 0.0033 'International Tables Vol C Tables 4.2.6.8 and 6.1.1.4'
O O 0.0106 0.0060 'International Tables Vol C Tables 4.2.6.8 and 6.1.1.4'

loop_
_geom_angle_atom_site_label_1
_geom_angle_atom_site_label_2
_geom_angle_atom_site_label_3
_geom_angle
_geom_angle_site_symmetry_1
_geom_angle_site_symmetry_3
O9 Dy2 O17 63.26(17) . .
O9 Dy2 O22 142.7(2) . .
O5 Dy2 O9 77.7(2) . .
O5 Dy2 O17 73.78(19) . .
O5 Dy2 O3 117.5(2) . .
O5 Dy2 O18 141.2(2) . .
O5 Dy2 O22 137.1(2) . .
O5 Dy2 O16 86.8(2) . 1_656
O5 Dy2 O13 70.8(2) . 1_655
O3 Dy2 O9 72.1(2) . .
O3 Dy2 O17 130.31(19) . .
O3 Dy2 O18 83.4(2) . .
O3 Dy2 O22 77.8(2) . .
O3 Dy2 O16 150.3(2) . 1_656
O3 Dy2 O13 74.8(2) . 1_655
O18 Dy2 O9 78.92(19) . .
O18 Dy2 O17 68.2(2) . .
O18 Dy2 O22 76.3(2) . .
O18 Dy2 O13 147.9(2) . 1_655
O22 Dy2 O17 128.9(2) . .
O16 Dy2 O9 133.47(19) 1_656 .
O16 Dy2 O17 70.33(19) 1_656 .
O16 Dy2 O18 87.4(2) 1_656 .
O16 Dy2 O22 72.6(2) 1_656 .
O16 Dy2 O13 100.05(19) 1_656 1_655
O13 Dy2 O9 115.03(19) 1_655 .
O13 Dy2 O17 143.75(19) 1_655 .
O13 Dy2 O22 76.3(2) 1_655 .
O10 Dy3 O6 77.4(2) . .
O10 Dy3 O4 87.7(2) . .
O10 Dy3 N4 76.0(2) . .
O10 Dy3 O2 151.11(19) . 1_554
O10 Dy3 O21 86.2(2) . .
O10 Dy3 O13 88.33(17) . 1_655
O10 Dy3 O14 135.55(19) . 1_655
O10 Dy3 C58 112.0(2) . 1_655
O6 Dy3 N4 141.2(2) . .
O6 Dy3 O13 68.81(19) . 1_655
O6 Dy3 C58 68.0(2) . 1_655
O4 Dy3 O6 135.45(19) . .
O4 Dy3 N4 70.8(2) . .
O4 Dy3 O2 92.8(2) . 1_554
O4 Dy3 O21 143.60(19) . .
O4 Dy3 O13 69.00(18) . 1_655
O4 Dy3 O14 88.1(2) . 1_655
O4 Dy3 C58 79.8(2) . 1_655
N4 Dy3 O13 137.26(19) . 1_655
N4 Dy3 C58 149.3(2) . 1_655
O2 Dy3 O6 119.8(2) 1_554 .
O2 Dy3 N4 76.9(2) 1_554 .
O2 Dy3 O21 76.32(19) 1_554 .
O2 Dy3 O13 118.78(18) 1_554 1_655
O2 Dy3 O14 73.3(2) 1_554 1_655
O2 Dy3 C58 96.5(2) 1_554 1_655
O21 Dy3 O6 77.7(2) . .
O21 Dy3 N4 72.9(2) . .
O21 Dy3 O13 146.44(18) . 1_655
O21 Dy3 O14 120.4(2) . 1_655
O21 Dy3 C58 135.3(2) . 1_655
O13 Dy3 C58 25.20(19) 1_655 1_655
O14 Dy3 O6 75.1(2) 1_655 .
O14 Dy3 N4 142.4(2) 1_655 .
O14 Dy3 O13 49.27(18) 1_655 1_655
O14 Dy3 C58 24.2(2) 1_655 1_655
O1 Dy1 O17 133.44(18) . .
O1 Dy1 O19 71.3(2) . .
O1 Dy1 O18 71.78(18) . .
O1 Dy1 O20 72.4(2) . .
O1 Dy1 C77 69.3(2) . .
O1 Dy1 O11 86.60(19) . 1_556
O1 Dy1 O12 130.8(2) . 1_556
O1 Dy1 C57 108.6(2) . 1_556
O17 Dy1 O19 83.80(19) . .
O17 Dy1 O18 62.38(17) . .
O17 Dy1 C77 72.5(2) . .
O17 Dy1 O12 70.17(19) . 1_556
O17 Dy1 C57 96.3(2) . 1_556
O19 Dy1 O18 48.45(18) . .
O19 Dy1 C77 23.4(2) . .
O19 Dy1 O12 70.1(2) . 1_556
O19 Dy1 C57 67.1(2) . 1_556
O18 Dy1 C77 25.1(2) . .
O20 Dy1 O17 142.93(19) . .
O20 Dy1 O19 133.27(19) . .
O20 Dy1 O18 138.51(19) . .
O20 Dy1 C77 141.3(2) . .
O20 Dy1 O11 76.55(18) . 1_556
O20 Dy1 O12 116.4(2) . 1_556
O20 Dy1 C57 98.3(2) . 1_556
O11 Dy1 O17 123.33(18) 1_556 .
O11 Dy1 O19 72.86(18) 1_556 .
O11 Dy1 O18 121.05(18) 1_556 .
O11 Dy1 C77 96.1(2) 1_556 .
O11 Dy1 O12 53.50(18) 1_556 1_556
O11 Dy1 C57 27.1(2) 1_556 1_556
O12 Dy1 O18 102.74(19) 1_556 .
O12 Dy1 C77 86.0(2) 1_556 .
O12 Dy1 C57 26.5(2) 1_556 1_556
C57 Dy1 O18 112.3(2) 1_556 .
C57 Dy1 C77 89.1(2) 1_556 .
O15 Dy1 O1 84.2(2) 1_656 .
O15 Dy1 O17 76.72(18) 1_656 .
O15 Dy1 O19 122.3(2) 1_656 .
O15 Dy1 O18 74.68(18) 1_656 .
O15 Dy1 O20 81.56(19) 1_656 .
O15 Dy1 C77 99.3(2) 1_656 .
O15 Dy1 O11 157.93(18) 1_656 1_556
O15 Dy1 O12 143.16(19) 1_656 1_556
O15 Dy1 C57 166.7(2) 1_656 1_556
O15 Dy1 O7 81.9(2) 1_656 1_556
O7 Dy1 O1 142.48(19) 1_556 .
O7 Dy1 O17 76.25(19) 1_556 .
O7 Dy1 O19 144.0(2) 1_556 .
O7 Dy1 O18 135.91(18) 1_556 .
O7 Dy1 O20 71.2(2) 1_556 .
O7 Dy1 C77 147.5(2) 1_556 .
O7 Dy1 O11 93.5(2) 1_556 1_556
O7 Dy1 O12 75.0(2) 1_556 1_556
O7 Dy1 C57 85.5(2) 1_556 1_556
C39 O9 Dy2 122.7(5) . .
C1 O1 Dy1 142.3(5) . .
C20 O5 Dy2 148.5(5) . .
Dy1 O17 Dy2 114.7(2) . .
C39 O10 Dy3 162.9(6) . .
C77 O19 Dy1 104.4(5) . .
C22 C21 C20 119.9(7) . .
C26 C21 C20 119.7(7) . .
C26 C21 C22 120.0(8) . .
C20 O6 Dy3 131.9(5) . .
C65 C69 H69 117.3 . .
N4 C69 H69 117.3 . .
N4 C69 C65 125.4(8) . .
C69 C65 C66 115.3(7) . .
C69 C65 C63 120.9(7) . .
C66 C65 C63 123.6(8) . .
C19 O4 Dy3 130.2(5) . .
O5 C20 C21 114.7(7) . .
O6 C20 O5 125.8(8) . .
O6 C20 C21 119.5(7) . .
C65 C66 H66 119.6 . .
C67 C66 C65 120.9(8) . .
C67 C66 H66 119.6 . .
C19 O3 Dy2 141.5(5) . .
C21 C22 H22 120.0 . .
C23 C22 C21 120.0(8) . .
C23 C22 H22 120.0 . .
C21 C26 H26 119.8 . .
C21 C26 C25 120.3(8) . .
C25 C26 H26 119.8 . .
C43 C42 H42 119.4 . .
C43 C42 C41 121.2(9) . .
C41 C42 H42 119.4 . .
C50 C46 C44 121.1(8) . .
C50 C46 C47 117.8(8) . .
C47 C46 C44 121.0(8) . .
Dy2 O18 Dy1 108.9(2) . .
C77 O18 Dy2 126.7(5) . .
C77 O18 Dy1 86.4(5) . .
O9 C39 O10 124.5(7) . .
O9 C39 C40 118.7(7) . .
O10 C39 C40 116.8(7) . .
C40 C45 H45 119.4 . .
C40 C45 C44 121.2(7) . .
C44 C45 H45 119.4 . .
C45 C40 C39 119.1(7) . .
C41 C40 C39 121.1(7) . .
C41 C40 C45 119.8(8) . .
C69 N4 Dy3 118.5(5) . .
C68 N4 Dy3 123.3(5) . .
C68 N4 C69 117.4(7) . .
C42 C43 H43 119.8 . .
C42 C43 C44 120.5(8) . .
C44 C43 H43 119.8 . .
C45 C44 C46 119.5(7) . .
C43 C44 C46 122.2(8) . .
C43 C44 C45 118.2(8) . .
C46 C50 H50 118.8 . .
N3 C50 C46 122.3(8) . .
N3 C50 H50 118.8 . .
N4 C68 H68 118.0 . .
N4 C68 C67 124.0(7) . .
C67 C68 H68 118.0 . .
O4 C19 C15 118.1(7) . .
O3 C19 O4 124.3(8) . .
O3 C19 C15 117.6(7) . .
C1 O2 Dy3 169.9(5) . 1_556
C14 C13 C10 120.1(7) . .
C14 C13 C18 118.0(8) . .
C18 C13 C10 121.9(8) . .
C49 N3 C50 119.4(7) . .
C46 C47 H47 120.1 . .
C48 C47 C46 119.7(8) . .
C48 C47 H47 120.1 . .
C66 C67 C70 122.1(7) . .
C68 C67 C66 116.9(7) . .
C68 C67 C70 120.9(7) . .
Dy1 O20 H20A 115.8 . .
Dy1 O20 H20B 115.6 . .
H20A O20 H20B 102.4 . .
C9 C8 C6 122.8(7) . .
C12 C8 C9 116.7(8) . .
C12 C8 C6 120.5(8) . .
C22 C23 H23 120.0 . .
C24 C23 C22 119.9(8) . .
C24 C23 H23 120.0 . .
O19 C77 Dy1 52.2(4) . .
O19 C77 O18 120.7(8) . .
O18 C77 Dy1 68.5(5) . .
C8 C9 H9 119.5 . .
C10 C9 C8 121.1(7) . .
C10 C9 H9 119.5 . .
C7 C2 C3 120.4(8) . .
C7 C2 C1 119.5(7) . .
C3 C2 C1 120.1(8) . .
C9 C10 C13 123.4(8) . .
C9 C10 C11 117.0(7) . .
C11 C10 C13 119.6(8) . .
C5 C6 C8 119.9(8) . .
C5 C6 C7 118.6(8) . .
C7 C6 C8 121.5(7) . .
C6 C5 H5 119.6 . .
C4 C5 C6 120.7(9) . .
C4 C5 H5 119.6 . .
C15 C16 H16 120.3 . .
C15 C16 C17 119.3(8) . .
C17 C16 H16 120.3 . .
C28 C27 C25 122.4(8) . .
C28 C27 C31 116.6(8) . .
C31 C27 C25 120.9(8) . .
C78 O22 Dy2 124.2(7) . .
Dy3 O21 H21A 113.0 . .
Dy3 O21 H21B 112.8 . .
H21A O21 H21B 105.8 . .
O22 C78 H78 117.6 . .
O22 C78 N5 124.9(11) . .
N5 C78 H78 117.6 . .
C16 C15 C19 121.8(7) . .
C14 C15 C19 118.0(7) . .
C14 C15 C16 120.1(7) . .
C13 C14 C15 121.9(8) . .
C13 C14 H14 119.1 . .
C15 C14 H14 119.1 . .
C23 C24 H24 119.3 . .
C23 C24 C25 121.4(9) . .
C25 C24 H24 119.3 . .
C12 N1 C11 117.8(8) . .
C2 C7 C6 120.3(8) . .
C2 C7 H7 119.8 . .
C6 C7 H7 119.8 . .
C47 C48 C49 118.1(8) . .
C47 C48 C51 121.3(8) . .
C49 C48 C51 120.5(7) . .
C10 C11 H11 118.6 . .
N1 C11 C10 122.7(8) . .
N1 C11 H11 118.6 . .
C31 N2 C30 116.6(8) . .
C42 C41 C40 119.0(8) . .
C42 C41 H41 120.5 . .
C40 C41 H41 120.5 . .
C8 C12 H12 117.6 . .
N1 C12 C8 124.7(8) . .
N1 C12 H12 117.6 . .
N2 C30 H30 117.5 . .
N2 C30 C29 125.0(9) . .
C29 C30 H30 117.5 . .
N3 C49 C48 122.7(8) . .
N3 C49 H49 118.7 . .
C48 C49 H49 118.7 . .
C27 C28 H28 119.6 . .
C27 C28 C29 120.8(8) . .
C29 C28 H28 119.6 . .
C13 C18 H18 119.7 . .
C17 C18 C13 120.7(8) . .
C17 C18 H18 119.7 . .
C16 C17 H17 120.0 . .
C18 C17 C16 119.9(9) . .
C18 C17 H17 120.0 . .
C30 C29 C28 116.6(8) . .
C30 C29 C32 122.1(8) . .
C28 C29 C32 121.2(8) . .
C26 C25 C27 119.7(8) . .
C26 C25 C24 118.3(8) . .
C24 C25 C27 121.9(8) . .
C27 C31 H31 117.9 . .
N2 C31 C27 124.3(9) . .
N2 C31 H31 117.9 . .
C5 C4 H4 119.6 . .
C5 C4 C3 120.8(9) . .
C3 C4 H4 119.6 . .
C2 C3 H3 120.5 . .
C4 C3 C2 119.1(9) . .
C4 C3 H3 120.5 . .
C78 N5 C81 118.4(11) . .
C78 N5 C79 117.5(14) . .
C81 N5 C79 123.2(13) . .
N5 C81 H81A 108.5 . .
N5 C81 H81B 108.5 . .
H81A C81 H81B 107.5 . .
C82 C81 N5 115.2(15) . .
C82 C81 H81A 108.5 . .
C82 C81 H81B 108.5 . .
H80A C80 H80B 109.5 . .
H80A C80 H80C 109.5 . .
H80B C80 H80C 109.5 . .
C79 C80 H80A 109.5 . .
C79 C80 H80B 109.5 . .
C79 C80 H80C 109.5 . .
N5 C79 H79A 108.8 . .
N5 C79 H79B 108.8 . .
C80 C79 N5 113.7(17) . .
C80 C79 H79A 108.8 . .
C80 C79 H79B 108.8 . .
H79A C79 H79B 107.7 . .
C81 C82 H82A 109.5 . .
C81 C82 H82B 109.5 . .
C81 C82 H82C 109.5 . .
H82A C82 H82B 109.5 . .
H82A C82 H82C 109.5 . .
H82B C82 H82C 109.5 . .
C57 O11 Dy1 93.7(5) . 1_554
C57 O12 Dy1 91.5(5) . 1_554
O11 C57 Dy1 59.2(4) . 1_554
O11 C57 C53 119.3(7) . .
O12 C57 Dy1 61.9(4) . 1_554
O12 C57 O11 120.7(8) . .
O12 C57 C53 120.0(8) . .
C53 C57 Dy1 170.7(6) . 1_554
C53 C52 H52 119.6 . .
C53 C52 C51 120.9(8) . .
C51 C52 H52 119.6 . .
C52 C53 C57 120.2(7) . .
C52 C53 C54 120.5(8) . .
C54 C53 C57 119.2(8) . .
C52 C51 C48 120.6(7) . .
C56 C51 C48 121.1(8) . .
C56 C51 C52 118.2(8) . .
C53 C54 H54 120.1 . .
C55 C54 C53 119.8(9) . .
C55 C54 H54 120.1 . .
C54 C55 H55 120.2 . .
C54 C55 C56 119.6(9) . .
C56 C55 H55 120.2 . .
C51 C56 C55 121.0(9) . .
C51 C56 H56 119.5 . .
C55 C56 H56 119.5 . .
C76 O16 Dy2 138.5(5) . 1_454
C76 O15 Dy1 141.3(5) . 1_454
C72 C71 H71 119.4 . .
C72 C71 C70 121.3(7) . .
C70 C71 H71 119.4 . .
Dy2 O13 Dy3 104.8(2) 1_455 1_455
C58 O13 Dy2 164.6(6) . 1_455
C58 O13 Dy3 82.0(5) . 1_455
C58 O14 Dy3 106.8(5) . 1_455
C73 C74 H74 120.2 . .
C73 C74 C75 119.6(7) . .
C75 C74 H74 120.2 . .
C71 C72 C73 119.3(7) . .
C71 C72 C76 120.9(7) . .
C73 C72 C76 119.8(7) . .
C71 C70 C67 122.5(7) . .
C71 C70 C75 118.1(7) . .
C75 C70 C67 119.5(7) . .
C74 C73 C72 120.7(7) . .
C74 C73 H73 119.7 . .
C72 C73 H73 119.7 . .
C74 C75 C70 121.1(7) . .
C74 C75 H75 119.5 . .
C70 C75 H75 119.5 . .
O16 C76 O15 124.9(7) . .
O16 C76 C72 117.2(7) . .
O15 C76 C72 117.8(7) . .
C64 C63 C65 121.6(8) . .
C64 C63 C62 116.4(8) . .
C62 C63 C65 122.0(7) . .
C63 C64 H64 118.6 . .
C63 C64 C59 122.7(8) . .
C59 C64 H64 118.6 . .
O13 C58 Dy3 72.8(5) . 1_455
O13 C58 C59 120.7(8) . .
O14 C58 Dy3 49.0(4) . 1_455
O14 C58 O13 121.1(8) . .
O14 C58 C59 118.2(7) . .
C59 C58 Dy3 163.9(6) . 1_455
C64 C59 C58 119.9(7) . .
C60 C59 C64 118.7(8) . .
C60 C59 C58 121.4(8) . .
C60 C61 H61 119.5 . .
C62 C61 H61 119.5 . .
C62 C61 C60 120.9(8) . .
C59 C60 C61 119.9(8) . .
C59 C60 H60 120.0 . .
C61 C60 H60 120.0 . .
C63 C62 H62 119.3 . .
C61 C62 C63 121.3(8) . .
C61 C62 H62 119.3 . .
C38 O7 Dy1 136.4(6) . 1_554
O7 C38 O8 124.2(8) . .
O7 C38 C36 120.1(8) . .
O8 C38 C36 115.7(8) . .
C37 C36 C38 120.0(8) . .
C37 C36 C35 118.2(8) . .
C35 C36 C38 121.8(8) . .
C36 C37 H37 119.0 . .
C36 C37 C32 122.1(8) . .
C32 C37 H37 119.0 . .
C37 C32 C29 120.2(8) . .
C33 C32 C29 122.1(8) . .
C33 C32 C37 117.7(8) . .
C32 C33 H33 119.3 . .
C32 C33 C34 121.4(9) . .
C34 C33 H33 119.3 . .
C36 C35 H35 119.4 . .
C34 C35 C36 121.1(9) . .
C34 C35 H35 119.4 . .
C33 C34 H34 120.3 . .
C35 C34 C33 119.5(9) . .
C35 C34 H34 120.3 . .
O1 C1 O2 123.3(7) . .
O1 C1 C2 117.6(7) . .
O2 C1 C2 119.0(7) . .
C83 N6 C86 125(2) . .
C83 N6 C84 113(2) . .
C86 N6 C84 122(2) . .
H85A C85 H85B 109.5 . .
H85A C85 H85C 109.5 . .
H85B C85 H85C 109.5 . .
C84 C85 H85A 109.5 . .
C84 C85 H85B 109.5 . .
C84 C85 H85C 109.5 . .
O23 C83 N6 116(3) . .
O23 C83 H83 122.1 . .
N6 C83 H83 122.1 . .
N6 C86 H86A 110.1 . .
N6 C86 H86B 110.1 . .
N6 C86 C87 107.8(17) . .
H86A C86 H86B 108.5 . .
C87 C86 H86A 110.1 . .
C87 C86 H86B 110.1 . .
C86 C87 H87A 109.5 . .
C86 C87 H87B 109.5 . .
C86 C87 H87C 109.5 . .
H87A C87 H87B 109.5 . .
H87A C87 H87C 109.5 . .
H87B C87 H87C 109.5 . .
N6 C84 C85 105.0(18) . .
N6 C84 H84A 110.7 . .
N6 C84 H84B 110.7 . .
C85 C84 H84A 110.7 . .
C85 C84 H84B 110.7 . .
H84A C84 H84B 108.8 . .

loop_
_geom_bond_atom_site_label_1
_geom_bond_atom_site_label_2
_geom_bond_distance
_geom_bond_site_symmetry_2
Dy2 O9 2.398(5) .
Dy2 O5 2.255(6) .
Dy2 O17 2.529(5) .
Dy2 O3 2.280(6) .
Dy2 O18 2.321(6) .
Dy2 O22 2.446(6) .
Dy2 O16 2.298(5) 1_656
Dy2 O13 2.371(6) 1_655
Dy3 O10 2.251(5) .
Dy3 O6 2.369(6) .
Dy3 O4 2.300(5) .
Dy3 N4 2.619(7) .
Dy3 O2 2.301(5) 1_554
Dy3 O21 2.322(5) .
Dy3 O13 2.858(6) 1_655
Dy3 O14 2.335(6) 1_655
Dy3 C58 2.963(9) 1_655
Dy1 O1 2.360(6) .
Dy1 O17 2.428(5) .
Dy1 O19 2.447(6) .
Dy1 O18 2.796(6) .
Dy1 O20 2.390(5) .
Dy1 C77 3.000(9) .
Dy1 O11 2.407(5) 1_556
Dy1 O12 2.468(6) 1_556
Dy1 C57 2.795(8) 1_556
Dy1 O15 2.307(6) 1_656
Dy1 O7 2.353(6) 1_556
O9 C39 1.252(9) .
O1 C1 1.244(10) .
O5 C20 1.262(9) .
O10 C39 1.266(8) .
O19 C77 1.228(10) .
C21 C20 1.498(12) .
C21 C22 1.396(11) .
C21 C26 1.384(11) .
O6 C20 1.254(9) .
C69 H69 0.9300 .
C69 C65 1.375(11) .
C69 N4 1.336(10) .
C65 C66 1.405(11) .
C65 C63 1.482(11) .
O4 C19 1.264(9) .
C66 H66 0.9300 .
C66 C67 1.403(11) .
O3 C19 1.254(10) .
C22 H22 0.9300 .
C22 C23 1.379(12) .
C26 H26 0.9300 .
C26 C25 1.399(11) .
C42 H42 0.9300 .
C42 C43 1.381(13) .
C42 C41 1.382(13) .
C46 C44 1.487(12) .
C46 C50 1.400(11) .
C46 C47 1.405(12) .
O18 C77 1.275(10) .
C39 C40 1.504(11) .
C45 H45 0.9300 .
C45 C40 1.390(11) .
C45 C44 1.395(11) .
C40 C41 1.390(11) .
N4 C68 1.331(10) .
C43 H43 0.9300 .
C43 C44 1.391(11) .
C50 H50 0.9300 .
C50 N3 1.336(10) .
C68 H68 0.9300 .
C68 C67 1.373(11) .
C19 C15 1.498(11) .
O2 Dy3 2.301(5) 1_556
O2 C1 1.269(9) .
C13 C10 1.464(11) .
C13 C14 1.373(11) .
C13 C18 1.411(12) .
N3 C49 1.333(11) .
C47 H47 0.9300 .
C47 C48 1.384(11) .
C67 C70 1.508(10) .
O20 H20A 0.9956 .
O20 H20B 0.9952 .
C8 C9 1.389(11) .
C8 C6 1.499(12) .
C8 C12 1.386(12) .
C23 H23 0.9300 .
C23 C24 1.373(13) .
C9 H9 0.9300 .
C9 C10 1.382(11) .
C2 C7 1.382(11) .
C2 C3 1.395(12) .
C2 C1 1.503(11) .
C10 C11 1.413(12) .
C6 C5 1.391(11) .
C6 C7 1.401(12) .
C5 H5 0.9300 .
C5 C4 1.377(13) .
C16 H16 0.9300 .
C16 C15 1.381(12) .
C16 C17 1.400(12) .
C27 C28 1.368(12) .
C27 C25 1.468(12) .
C27 C31 1.413(12) .
O22 C78 1.218(12) .
O21 H21A 0.9227 .
O21 H21B 0.9206 .
C78 H78 0.9300 .
C78 N5 1.352(14) .
C15 C14 1.376(11) .
C14 H14 0.9300 .
C24 H24 0.9300 .
C24 C25 1.399(12) .
N1 C11 1.344(11) .
N1 C12 1.325(11) .
C7 H7 0.9300 .
C48 C49 1.399(11) .
C48 C51 1.489(11) .
C11 H11 0.9300 .
N2 C30 1.330(12) .
N2 C31 1.322(12) .
C41 H41 0.9300 .
C12 H12 0.9300 .
C30 H30 0.9300 .
C30 C29 1.384(13) .
C49 H49 0.9300 .
C28 H28 0.9300 .
C28 C29 1.392(12) .
C18 H18 0.9300 .
C18 C17 1.377(12) .
C17 H17 0.9300 .
C29 C32 1.476(12) .
C31 H31 0.9300 .
C4 H4 0.9300 .
C4 C3 1.383(14) .
C3 H3 0.9300 .
N5 C81 1.464(19) .
N5 C79 1.51(2) .
C81 H81A 0.9700 .
C81 H81B 0.9700 .
C81 C82 1.44(2) .
C80 H80A 0.9600 .
C80 H80B 0.9600 .
C80 H80C 0.9600 .
C80 C79 1.41(2) .
C79 H79A 0.9700 .
C79 H79B 0.9700 .
C82 H82A 0.9600 .
C82 H82B 0.9600 .
C82 H82C 0.9600 .
O11 Dy1 2.407(5) 1_554
O11 C57 1.276(10) .
O12 Dy1 2.468(6) 1_554
O12 C57 1.249(10) .
C57 Dy1 2.796(8) 1_554
C57 C53 1.515(11) .
C52 H52 0.9300 .
C52 C53 1.369(11) .
C52 C51 1.402(11) .
C53 C54 1.386(12) .
C51 C56 1.377(12) .
C54 H54 0.9300 .
C54 C55 1.375(13) .
C55 H55 0.9300 .
C55 C56 1.405(13) .
C56 H56 0.9300 .
O16 Dy2 2.298(5) 1_454
O16 C76 1.254(9) .
O15 Dy1 2.306(5) 1_454
O15 C76 1.259(9) .
C71 H71 0.9300 .
C71 C72 1.384(10) .
C71 C70 1.392(10) .
O13 Dy2 2.371(6) 1_455
O13 Dy3 2.858(6) 1_455
O13 C58 1.274(10) .
O14 Dy3 2.335(6) 1_455
O14 C58 1.271(10) .
C74 H74 0.9300 .
C74 C73 1.374(10) .
C74 C75 1.387(10) .
C72 C73 1.389(10) .
C72 C76 1.501(10) .
C70 C75 1.397(10) .
C73 H73 0.9300 .
C75 H75 0.9300 .
C63 C64 1.392(11) .
C63 C62 1.415(12) .
C64 H64 0.9300 .
C64 C59 1.407(11) .
C58 Dy3 2.963(9) 1_455
C58 C59 1.461(11) .
C59 C60 1.384(12) .
C61 H61 0.9300 .
C61 C60 1.384(12) .
C61 C62 1.378(12) .
C60 H60 0.9300 .
C62 H62 0.9300 .
O7 Dy1 2.353(6) 1_554
O7 C38 1.248(10) .
O8 C38 1.290(10) .
C38 C36 1.485(12) .
C36 C37 1.391(12) .
C36 C35 1.412(12) .
C37 H37 0.9300 .
C37 C32 1.404(12) .
C32 C33 1.387(13) .
C33 H33 0.9300 .
C33 C34 1.410(14) .
C35 H35 0.9300 .
C35 C34 1.364(13) .
C34 H34 0.9300 .
O23 C83 1.32(3) .
N6 C83 1.37(3) .
N6 C86 1.46(2) .
N6 C84 1.54(3) .
C85 H85A 0.9600 .
C85 H85B 0.9600 .
C85 H85C 0.9600 .
C85 C84 1.56(2) .
C83 H83 0.9300 .
C86 H86A 0.9700 .
C86 H86B 0.9700 .
C86 C87 1.66(3) .
C87 H87A 0.9600 .
C87 H87B 0.9600 .
C87 H87C 0.9600 .
C84 H84A 0.9700 .
C84 H84B 0.9700 .

loop_
_geom_torsion_atom_site_label_1
_geom_torsion_atom_site_label_2
_geom_torsion_atom_site_label_3
_geom_torsion_atom_site_label_4
_geom_torsion
_geom_torsion_site_symmetry_1
_geom_torsion_site_symmetry_4
Dy2 O9 C39 O10 0.0(12) . .
Dy2 O9 C39 C40 -178.1(5) . .
Dy2 O5 C20 C21 153.6(8) . .
Dy2 O5 C20 O6 -28.5(16) . .
Dy2 O3 C19 O4 56.5(13) . .
Dy2 O3 C19 C15 -125.5(8) . .
Dy2 O18 C77 Dy1 111.0(6) . .
Dy2 O18 C77 O19 109.2(8) . .
Dy2 O22 C78 N5 158.1(9) . .
Dy2 O16 C76 O15 19.2(14) 1_454 .
Dy2 O16 C76 C72 -157.6(6) 1_454 .
Dy2 O13 C58 Dy3 117(2) 1_455 1_455
Dy2 O13 C58 O14 126(2) 1_455 .
Dy2 O13 C58 C59 -53(3) 1_455 .
Dy3 O10 C39 O9 -24(2) . .
Dy3 O10 C39 C40 153.9(14) . .
Dy3 O6 C20 O5 -0.2(13) . .
Dy3 O6 C20 C21 177.6(5) . .
Dy3 O4 C19 O3 -2.2(12) . .
Dy3 O4 C19 C15 179.8(5) . .
Dy3 N4 C68 C67 169.7(6) . .
Dy3 O2 C1 O1 148(3) 1_556 .
Dy3 O2 C1 C2 -30(3) 1_556 .
Dy3 O13 C58 O14 8.4(7) 1_455 .
Dy3 O13 C58 C59 -170.4(8) 1_455 .
Dy3 O14 C58 O13 -10.7(9) 1_455 .
Dy3 O14 C58 C59 168.2(6) 1_455 .
Dy3 C58 C59 C64 26(3) 1_455 .
Dy3 C58 C59 C60 -154.3(17) 1_455 .
Dy1 O1 C1 O2 18.0(14) . .
Dy1 O1 C1 C2 -163.4(6) . .
Dy1 O19 C77 O18 2.1(10) . .
Dy1 O18 C77 O19 -1.8(8) . .
Dy1 O11 C57 O12 8.3(8) 1_554 .
Dy1 O11 C57 C53 -169.4(6) 1_554 .
Dy1 O12 C57 O11 -8.1(8) 1_554 .
Dy1 O12 C57 C53 169.6(6) 1_554 .
Dy1 O15 C76 O16 19.8(14) 1_454 .
Dy1 O15 C76 C72 -163.4(6) 1_454 .
Dy1 O7 C38 O8 9.9(14) 1_554 .
Dy1 O7 C38 C36 -168.9(5) 1_554 .
O9 C39 C40 C45 177.8(8) . .
O9 C39 C40 C41 0.9(13) . .
O10 C39 C40 C45 -0.4(12) . .
O10 C39 C40 C41 -177.3(8) . .
C21 C22 C23 C24 -2.6(14) . .
C21 C26 C25 C27 174.1(8) . .
C21 C26 C25 C24 -1.3(13) . .
C69 C65 C66 C67 0.0(12) . .
C69 C65 C63 C64 -163.2(8) . .
C69 C65 C63 C62 13.9(13) . .
C69 N4 C68 C67 -0.3(12) . .
C65 C69 N4 Dy3 -168.4(7) . .
C65 C69 N4 C68 2.0(13) . .
C65 C66 C67 C68 1.5(12) . .
C65 C66 C67 C70 178.3(7) . .
C65 C63 C64 C59 177.3(8) . .
C65 C63 C62 C61 -175.5(9) . .
O4 C19 C15 C16 16.8(12) . .
O4 C19 C15 C14 -160.5(8) . .
C20 C21 C22 C23 172.8(8) . .
C20 C21 C26 C25 -170.9(7) . .
C66 C65 C63 C64 11.6(13) . .
C66 C65 C63 C62 -171.3(9) . .
C66 C67 C70 C71 -12.1(12) . .
C66 C67 C70 C75 168.7(8) . .
O3 C19 C15 C16 -161.3(8) . .
O3 C19 C15 C14 21.3(12) . .
C22 C21 C20 O5 -14.4(11) . .
C22 C21 C20 O6 167.6(8) . .
C22 C21 C26 C25 1.9(12) . .
C22 C23 C24 C25 3.3(15) . .
C26 C21 C20 O5 158.4(7) . .
C26 C21 C20 O6 -19.6(12) . .
C26 C21 C22 C23 0.0(13) . .
C42 C43 C44 C46 -176.4(10) . .
C42 C43 C44 C45 2.0(14) . .
C46 C50 N3 C49 -1.3(13) . .
C46 C47 C48 C49 -0.4(12) . .
C46 C47 C48 C51 176.2(8) . .
C39 C40 C41 C42 177.4(9) . .
C45 C40 C41 C42 0.6(14) . .
C40 C45 C44 C46 174.9(8) . .
C40 C45 C44 C43 -3.5(13) . .
N4 C69 C65 C66 -1.8(13) . .
N4 C69 C65 C63 173.3(8) . .
N4 C68 C67 C66 -1.4(12) . .
N4 C68 C67 C70 -178.3(7) . .
C43 C42 C41 C40 -2.1(16) . .
C44 C46 C50 N3 175.4(8) . .
C44 C46 C47 C48 -174.6(8) . .
C44 C45 C40 C39 -174.7(8) . .
C44 C45 C40 C41 2.3(13) . .
C50 C46 C44 C45 -143.3(8) . .
C50 C46 C44 C43 35.1(13) . .
C50 C46 C47 C48 1.3(12) . .
C50 N3 C49 C48 2.4(13) . .
C68 C67 C70 C71 164.7(8) . .
C68 C67 C70 C75 -14.6(11) . .
C19 C15 C14 C13 175.1(8) . .
C13 C10 C11 N1 178.8(9) . .
C13 C18 C17 C16 -0.1(16) . .
C47 C46 C44 C45 32.5(12) . .
C47 C46 C44 C43 -149.1(9) . .
C47 C46 C50 N3 -0.5(13) . .
C47 C48 C49 N3 -1.6(13) . .
C47 C48 C51 C52 -37.6(12) . .
C47 C48 C51 C56 144.8(9) . .
C67 C70 C75 C74 178.4(8) . .
C8 C9 C10 C13 -179.6(8) . .
C8 C9 C10 C11 -0.1(12) . .
C8 C6 C5 C4 179.2(10) . .
C8 C6 C7 C2 179.8(8) . .
C23 C24 C25 C26 -1.4(14) . .
C23 C24 C25 C27 -176.6(9) . .
C9 C8 C6 C5 -150.3(9) . .
C9 C8 C6 C7 30.4(13) . .
C9 C8 C12 N1 1.2(14) . .
C9 C10 C11 N1 -0.8(13) . .
C10 C13 C14 C15 -179.4(8) . .
C10 C13 C18 C17 -179.3(9) . .
C6 C8 C9 C10 179.4(8) . .
C6 C8 C12 N1 -178.2(9) . .
C6 C5 C4 C3 0.8(19) . .
C5 C6 C7 C2 0.5(13) . .
C5 C4 C3 C2 1(2) . .
C16 C15 C14 C13 -2.3(14) . .
C27 C28 C29 C30 -0.1(13) . .
C27 C28 C29 C32 -179.4(8) . .
O22 C78 N5 C81 3(2) . .
O22 C78 N5 C79 -166.9(13) . .
C78 N5 C81 C82 88.7(18) . .
C78 N5 C79 C80 -126.5(17) . .
C15 C16 C17 C18 -1.2(16) . .
C14 C13 C10 C9 -31.4(13) . .
C14 C13 C10 C11 149.0(9) . .
C14 C13 C18 C17 0.3(14) . .
C7 C2 C3 C4 -1.8(17) . .
C7 C2 C1 O1 3.8(12) . .
C7 C2 C1 O2 -177.5(8) . .
C7 C6 C5 C4 -1.5(15) . .
C48 C51 C56 C55 -179.8(9) . .
C11 N1 C12 C8 -2.1(15) . .
N2 C30 C29 C28 -0.6(15) . .
N2 C30 C29 C32 178.7(10) . .
C41 C42 C43 C44 0.8(17) . .
C12 C8 C9 C10 -0.1(13) . .
C12 C8 C6 C5 29.1(13) . .
C12 C8 C6 C7 -150.2(9) . .
C12 N1 C11 C10 1.8(14) . .
C30 N2 C31 C27 2.5(15) . .
C30 C29 C32 C37 147.3(10) . .
C30 C29 C32 C33 -32.6(15) . .
C49 C48 C51 C52 138.9(8) . .
C49 C48 C51 C56 -38.7(13) . .
C28 C27 C25 C26 42.9(12) . .
C28 C27 C25 C24 -142.0(9) . .
C28 C27 C31 N2 -3.1(14) . .
C28 C29 C32 C37 -33.5(13) . .
C28 C29 C32 C33 146.7(10) . .
C18 C13 C10 C9 148.2(9) . .
C18 C13 C10 C11 -31.4(13) . .
C18 C13 C14 C15 1.0(14) . .
C17 C16 C15 C19 -174.9(9) . .
C17 C16 C15 C14 2.4(14) . .
C29 C32 C33 C34 -179.8(10) . .
C25 C27 C28 C29 -175.9(8) . .
C25 C27 C31 N2 174.6(9) . .
C31 C27 C28 C29 1.7(13) . .
C31 C27 C25 C26 -134.6(9) . .
C31 C27 C25 C24 40.5(13) . .
C31 N2 C30 C29 -0.6(16) . .
C3 C2 C7 C6 1.1(14) . .
C3 C2 C1 O1 -176.1(9) . .
C3 C2 C1 O2 2.6(13) . .
C81 N5 C79 C80 64(2) . .
C79 N5 C81 C82 -102.2(19) . .
O11 C57 C53 C52 -1.6(11) . .
O11 C57 C53 C54 178.2(8) . .
O12 C57 C53 C52 -179.3(8) . .
O12 C57 C53 C54 0.5(12) . .
C57 C53 C54 C55 -178.8(9) . .
C52 C53 C54 C55 1.0(15) . .
C52 C51 C56 C55 2.6(15) . .
C53 C52 C51 C48 -179.3(8) . .
C53 C52 C51 C56 -1.6(13) . .
C53 C54 C55 C56 -0.1(17) . .
C51 C48 C49 N3 -178.2(8) . .
C51 C52 C53 C57 179.7(7) . .
C51 C52 C53 C54 -0.1(13) . .
C54 C55 C56 C51 -1.7(17) . .
C71 C72 C73 C74 -2.5(14) . .
C71 C72 C76 O16 168.2(8) . .
C71 C72 C76 O15 -8.8(12) . .
C71 C70 C75 C74 -0.8(12) . .
O13 C58 C59 C64 171.0(8) . .
O13 C58 C59 C60 -9.3(13) . .
O14 C58 C59 C64 -7.9(12) . .
O14 C58 C59 C60 171.8(8) . .
C72 C71 C70 C67 -179.4(7) . .
C72 C71 C70 C75 -0.1(12) . .
C70 C71 C72 C73 1.8(13) . .
C70 C71 C72 C76 -178.9(7) . .
C73 C74 C75 C70 0.1(14) . .
C73 C72 C76 O16 -12.5(12) . .
C73 C72 C76 O15 170.5(8) . .
C75 C74 C73 C72 1.5(14) . .
C76 C72 C73 C74 178.2(8) . .
C63 C65 C66 C67 -175.0(8) . .
C63 C64 C59 C58 177.6(8) . .
C63 C64 C59 C60 -2.0(13) . .
C64 C63 C62 C61 1.8(14) . .
C64 C59 C60 C61 2.3(14) . .
C58 C59 C60 C61 -177.4(9) . .
C60 C61 C62 C63 -1.5(16) . .
C62 C63 C64 C59 0.0(13) . .
C62 C61 C60 C59 -0.6(16) . .
O7 C38 C36 C37 -0.8(12) . .
O7 C38 C36 C35 177.7(8) . .
O8 C38 C36 C37 -179.8(8) . .
O8 C38 C36 C35 -1.2(12) . .
C38 C36 C37 C32 178.0(8) . .
C38 C36 C35 C34 -176.4(9) . .
C36 C37 C32 C29 179.5(8) . .
C36 C37 C32 C33 -0.6(14) . .
C36 C35 C34 C33 -2.5(16) . .
C37 C36 C35 C34 2.2(14) . .
C37 C32 C33 C34 0.3(16) . .
C32 C33 C34 C35 1.2(17) . .
C35 C36 C37 C32 -0.6(13) . .
C1 C2 C7 C6 -178.7(8) . .
C1 C2 C3 C4 178.0(10) . .
C83 N6 C86 C87 82(3) . .
C83 N6 C84 C85 102(2) . .
C86 N6 C83 O23 0(4) . .
C86 N6 C84 C85 -75(3) . .
C84 N6 C83 O23 -176(2) . .
C84 N6 C86 C87 -102(2) . .
